data_1547466
loop_
_publ_author_name
'Etayo, Pablo'
'Escudero, Eduardo Carmelo'
'Pericas, Miquel A.'

_publ_section_title
;
 5,5&#x2019;-Bistriazoles as axially chiral, multidentate ligands:
 Synthesis, configurational stability and catalytic application of their
 scandium(III) complexes
;
_journal_name_full 'Catal. Sci. Technol.'
_journal_paper_doi 10.1039/C7CY01518F
_journal_year 2017
_chemical_formula_sum 'C25 H23 Cl N2 O3 S'
_chemical_formula_weight 466.96
_chemical_name_systematic
;
 ?
;
_space_group_IT_number 14
_space_group_name_Hall '-P 2yn'
_symmetry_cell_setting monoclinic
_symmetry_space_group_name_Hall '-P 2yn'
_symmetry_space_group_name_H-M 'P 1 21/n 1'
_atom_sites_solution_hydrogens geom
_audit_creation_method SHELXL-2014
_audit_update_record
;
2017-01-04 deposited with the CCDC.
2017-09-25 downloaded from the CCDC.
;
_cell_angle_alpha 90
_cell_angle_beta 100.290(3)
_cell_angle_gamma 90
_cell_formula_units_Z 4
_cell_length_a 9.1959(2)
_cell_length_b 11.7982(3)
_cell_length_c 21.0279(6)
_cell_measurement_reflns_used 10269
_cell_measurement_temperature 90(2)
_cell_measurement_theta_max 32.2230
_cell_measurement_theta_min 2.5900
_cell_volume 2244.73(10)
_computing_cell_refinement 'CrysAlisPro 1.171.39.12b (Rigaku OD, 2015)'
_computing_data_collection 'CrysAlisPro 1.171.39.12b (Rigaku OD, 2015)'
_computing_data_reduction 'CrysAlisPro 1.171.39.12b (Rigaku OD, 2015)'
_computing_molecular_graphics 'SHELXL-2014 (Sheldrick, 2014)'
_computing_publication_material 'SHELXL-2014 (Sheldrick, 2014)'
_computing_structure_refinement 'SHELXL-2014 (Sheldrick, 2014)'
_computing_structure_solution Sir2014
_diffrn_ambient_temperature 90(2)
_diffrn_detector_area_resol_mean 5.8140
_diffrn_detector_type 'PILATUS 200K'
_diffrn_measured_fraction_theta_full 0.999
_diffrn_measured_fraction_theta_max 0.926
_diffrn_measurement_device_type '1/4chi goniometer'
_diffrn_measurement_method
;
 Fullsphere data collection, phi and omega scans
;
_diffrn_measurement_specimen_support 'magnetic support with MicroMount'
_diffrn_radiation_monochromator 'Confocal Max Flux optic'
_diffrn_radiation_type MoK\a
_diffrn_radiation_wavelength 0.7107
_diffrn_reflns_av_R_equivalents 0.0294
_diffrn_reflns_av_unetI/netI 0.0304
_diffrn_reflns_Laue_measured_fraction_full 0.999
_diffrn_reflns_Laue_measured_fraction_max 0.926
_diffrn_reflns_limit_h_max 13
_diffrn_reflns_limit_h_min -12
_diffrn_reflns_limit_k_max 16
_diffrn_reflns_limit_k_min -17
_diffrn_reflns_limit_l_max 31
_diffrn_reflns_limit_l_min -22
_diffrn_reflns_number 24947
_diffrn_reflns_point_group_measured_fraction_full 0.999
_diffrn_reflns_point_group_measured_fraction_max 0.926
_diffrn_reflns_theta_full 25.242
_diffrn_reflns_theta_max 32.396
_diffrn_reflns_theta_min 2.613
_diffrn_source 'Microfocus rotating anode X-ray tube'
_diffrn_source_current 24
_diffrn_source_power 50
_diffrn_source_size '0.2 mm x 0.2 mm fine focus'
_diffrn_source_type 'Rigaku MicroMax-007HF'
_exptl_absorpt_coefficient_mu 0.294
_exptl_absorpt_correction_T_max 0.971
_exptl_absorpt_correction_T_min 0.747
_exptl_absorpt_correction_type multi-scan
_exptl_absorpt_process_details
; 
 CrysAlisPro 1.171.39.12b (Rigaku OD, 2015)
;
_exptl_crystal_colour Colourless
_exptl_crystal_density_diffrn 1.382
_exptl_crystal_description Block
_exptl_crystal_F_000 976
_exptl_crystal_size_max 0.15
_exptl_crystal_size_mid 0.15
_exptl_crystal_size_min 0.1
_refine_diff_density_max 0.604
_refine_diff_density_min -0.273
_refine_diff_density_rms 0.062
_refine_ls_extinction_method none
_refine_ls_goodness_of_fit_ref 1.020
_refine_ls_hydrogen_treatment constr
_refine_ls_matrix_type full
_refine_ls_number_parameters 292
_refine_ls_number_reflns 7452
_refine_ls_number_restraints 0
_refine_ls_restrained_S_all 1.020
_refine_ls_R_factor_all 0.0503
_refine_ls_R_factor_gt 0.0395
_refine_ls_shift/su_max 0.002
_refine_ls_shift/su_mean 0.000
_refine_ls_structure_factor_coef Fsqd
_refine_ls_weighting_details 'w=1/[\s^2^(Fo^2^)+(0.0545P)^2^+0.9576P] where P=(Fo^2^+2Fc^2^)/3'
_refine_ls_weighting_scheme calc
_refine_ls_wR_factor_gt 0.0991
_refine_ls_wR_factor_ref 0.1045
_reflns_Friedel_coverage 0.000
_reflns_number_gt 6278
_reflns_number_total 7452
_reflns_threshold_expression 'I > 2\s(I)'
_cod_data_source_file c7cy01518f2.cif
_cod_data_source_block PEMP436-3
_cod_depositor_comments
;
The following automatic conversions were performed:

'_symmetry_cell_setting' value 'Monoclinic' changed to 'monoclinic'
according to
/home/data/users/saulius/crontab/automatic-downloads/rss-feeds/RSC/lib/dictionaries/cif_core.dic
dictionary named 'cif_core.dic' version 2.4.2 from 2011-04-26.

'_exptl_absorpt_correction_type' value 'Multi-scan' changed to
'multi-scan' according to
/home/data/users/saulius/crontab/automatic-downloads/rss-feeds/RSC/lib/dictionaries/cif_core.dic
dictionary named 'cif_core.dic' version 2.4.2 from 2011-04-26.

Automatic conversion script
Id: cif_fix_values 4973 2017-02-22 13:04:09Z antanas 
;
_cod_original_sg_symbol_H-M P2(1)/n
_cod_database_code 1547466
_shelx_space_group_comment
;
The symmetry employed for this shelxl refinement is uniquely defined
by the following loop, which should always be used as a source of
symmetry information in preference to the above space-group names.
They are only intended as comments.
;
_shelx_estimated_absorpt_t_min 0.957
_shelx_estimated_absorpt_t_max 0.971
_shelxl_version_number 2014-3

loop_
_space_group_symop_operation_xyz
'x, y, z'
'-x+1/2, y+1/2, -z+1/2'
'-x, -y, -z'
'x-1/2, -y-1/2, z-1/2'

loop_
_atom_site_label
_atom_site_type_symbol
_atom_site_fract_x
_atom_site_fract_y
_atom_site_fract_z
_atom_site_U_iso_or_equiv
_atom_site_adp_type
_atom_site_occupancy
_atom_site_site_symmetry_order
_atom_site_calc_flag
_atom_site_refinement_flags_posn
_atom_site_refinement_flags_adp
C1 C 0.23079(12) 0.55459(9) 0.64641(5) 0.01306(19) Uani 1 1 d . .
C2 C 0.23425(12) 0.60008(9) 0.57939(5) 0.01313(19) Uani 1 1 d . .
C3 C 0.35169(13) 0.62587(10) 0.54869(6) 0.0169(2) Uani 1 1 d . .
H3 H 0.4486 0.6138 0.5694 0.020 Uiso 1 1 calc R U
C4 C 0.32196(13) 0.67038(11) 0.48609(6) 0.0188(2) Uani 1 1 d . .
H4 H 0.3996 0.6879 0.4649 0.023 Uiso 1 1 calc R U
C5 C 0.17669(14) 0.68863(11) 0.45528(6) 0.0183(2) Uani 1 1 d . .
H5 H 0.1587 0.7182 0.4136 0.022 Uiso 1 1 calc R U
C6 C 0.05741(13) 0.66342(10) 0.48575(6) 0.0159(2) Uani 1 1 d . .
H6 H -0.0396 0.6755 0.4652 0.019 Uiso 1 1 calc R U
C7 C 0.08957(12) 0.61983(9) 0.54768(5) 0.01330(19) Uani 1 1 d . .
C8 C 0.06220(12) 0.56038(9) 0.64845(6) 0.0139(2) Uani 1 1 d . .
C9 C -0.17113(12) 0.60621(10) 0.57171(6) 0.0160(2) Uani 1 1 d . .
H9A H -0.2175 0.5624 0.6017 0.019 Uiso 1 1 calc R U
H9B H -0.2039 0.5755 0.5288 0.019 Uiso 1 1 calc R U
C10 C -0.22131(12) 0.72812(10) 0.57288(6) 0.0154(2) Uani 1 1 d . .
C11 C -0.29157(13) 0.78159(12) 0.51660(6) 0.0202(2) Uani 1 1 d . .
H11 H -0.3086 0.7421 0.4777 0.024 Uiso 1 1 calc R U
C12 C -0.33640(14) 0.89455(12) 0.51867(7) 0.0257(3) Uani 1 1 d . .
H12 H -0.3842 0.9297 0.4811 0.031 Uiso 1 1 calc R U
C13 C -0.31009(15) 0.95436(12) 0.57621(8) 0.0278(3) Uani 1 1 d . .
H13 H -0.3387 1.0299 0.5772 0.033 Uiso 1 1 calc R U
C14 C -0.24058(15) 0.90098(12) 0.63262(7) 0.0258(3) Uani 1 1 d . .
H14 H -0.2230 0.9407 0.6714 0.031 Uiso 1 1 calc R U
C15 C -0.19747(14) 0.78826(11) 0.63083(6) 0.0198(2) Uani 1 1 d . .
H15 H -0.1523 0.7526 0.6687 0.024 Uiso 1 1 calc R U
C16 C 0.28265(12) 0.43387(9) 0.65642(5) 0.01275(19) Uani 1 1 d . .
C17 C 0.43386(12) 0.39574(9) 0.66736(5) 0.01238(19) Uani 1 1 d . .
C18 C 0.57176(12) 0.45055(9) 0.67559(5) 0.01366(19) Uani 1 1 d . .
H18 H 0.5771 0.5289 0.6716 0.016 Uiso 1 1 calc R U
C19 C 0.69950(12) 0.38628(10) 0.68974(6) 0.0151(2) Uani 1 1 d . .
H19 H 0.7914 0.4214 0.6953 0.018 Uiso 1 1 calc R U
C20 C 0.69027(12) 0.26788(10) 0.69570(5) 0.0153(2) Uani 1 1 d . .
C21 C 0.55789(13) 0.20998(10) 0.68860(5) 0.0152(2) Uani 1 1 d . .
H21 H 0.5540 0.1316 0.6928 0.018 Uiso 1 1 calc R U
C22 C 0.42997(12) 0.27630(9) 0.67462(5) 0.01316(19) Uani 1 1 d . .
C23 C 0.19731(12) 0.33865(10) 0.65858(5) 0.0146(2) Uani 1 1 d . .
H23 H 0.0949 0.3387 0.6542 0.018 Uiso 1 1 calc R U
C1S C 0.36828(14) 0.89813(11) 0.66936(7) 0.0224(2) Uani 1 1 d . .
H1S1 H 0.4006 0.9493 0.6392 0.034 Uiso 1 1 calc R U
H1S2 H 0.3883 0.8216 0.6581 0.034 Uiso 1 1 calc R U
H1S3 H 0.4202 0.9143 0.7122 0.034 Uiso 1 1 calc R U
C2S C 0.11917(16) 0.91647(12) 0.58076(7) 0.0262(3) Uani 1 1 d . .
H2S1 H 0.0135 0.9218 0.5699 0.039 Uiso 1 1 calc R U
H2S2 H 0.1515 0.8478 0.5631 0.039 Uiso 1 1 calc R U
H2S3 H 0.1630 0.9804 0.5632 0.039 Uiso 1 1 calc R U
Cl1 Cl 0.85491(3) 0.19147(3) 0.71460(2) 0.02268(8) Uani 1 1 d . .
N1 N -0.01074(10) 0.59378(8) 0.58899(5) 0.01363(17) Uani 1 1 d . .
N2 N 0.28436(11) 0.24377(8) 0.66803(5) 0.01516(18) Uani 1 1 d . .
H2 H 0.2532 0.1753 0.6696 0.018 Uiso 1 1 calc R U
O1 O 0.31073(9) 0.62894(7) 0.69280(4) 0.01544(16) Uani 1 1 d . .
H1 H 0.3248 0.5983 0.7284 0.023 Uiso 1 1 calc R U
O2 O 0.00493(9) 0.53885(7) 0.69499(4) 0.01763(17) Uani 1 1 d . .
O1S O 0.15251(10) 1.03702(7) 0.68657(4) 0.01804(17) Uani 1 1 d . .
S1S S 0.17430(3) 0.91525(2) 0.66674(2) 0.01767(7) Uani 1 1 d . .

loop_
_atom_site_aniso_label
_atom_site_aniso_U_11
_atom_site_aniso_U_22
_atom_site_aniso_U_33
_atom_site_aniso_U_23
_atom_site_aniso_U_13
_atom_site_aniso_U_12
C1 0.0129(5) 0.0110(4) 0.0154(5) 0.0005(4) 0.0028(4) -0.0010(4)
C2 0.0147(5) 0.0098(4) 0.0150(5) -0.0004(4) 0.0030(4) -0.0012(4)
C3 0.0145(5) 0.0178(5) 0.0188(5) 0.0010(4) 0.0042(4) -0.0015(4)
C4 0.0187(5) 0.0205(6) 0.0187(5) 0.0009(4) 0.0074(4) -0.0035(4)
C5 0.0226(6) 0.0188(5) 0.0139(5) 0.0002(4) 0.0042(4) -0.0017(4)
C6 0.0169(5) 0.0155(5) 0.0151(5) -0.0016(4) 0.0023(4) -0.0001(4)
C7 0.0146(5) 0.0103(4) 0.0156(5) -0.0019(4) 0.0043(4) -0.0016(4)
C8 0.0141(5) 0.0101(4) 0.0175(5) -0.0005(4) 0.0030(4) 0.0000(4)
C9 0.0119(5) 0.0160(5) 0.0201(5) 0.0004(4) 0.0023(4) -0.0016(4)
C10 0.0111(4) 0.0174(5) 0.0185(5) 0.0019(4) 0.0047(4) 0.0003(4)
C11 0.0143(5) 0.0268(6) 0.0194(5) 0.0038(5) 0.0025(4) 0.0008(4)
C12 0.0184(6) 0.0302(7) 0.0287(7) 0.0129(5) 0.0045(5) 0.0062(5)
C13 0.0235(6) 0.0212(6) 0.0405(8) 0.0056(6) 0.0105(6) 0.0084(5)
C14 0.0266(6) 0.0231(6) 0.0286(7) -0.0043(5) 0.0070(5) 0.0054(5)
C15 0.0202(5) 0.0210(6) 0.0187(5) 0.0011(4) 0.0047(4) 0.0037(4)
C16 0.0135(5) 0.0107(4) 0.0141(5) -0.0004(4) 0.0026(4) -0.0011(4)
C17 0.0142(5) 0.0102(4) 0.0129(4) 0.0004(4) 0.0028(4) 0.0004(4)
C18 0.0151(5) 0.0105(4) 0.0155(5) 0.0000(4) 0.0030(4) -0.0013(4)
C19 0.0140(5) 0.0151(5) 0.0167(5) 0.0023(4) 0.0038(4) -0.0009(4)
C20 0.0154(5) 0.0151(5) 0.0156(5) 0.0029(4) 0.0034(4) 0.0034(4)
C21 0.0196(5) 0.0104(5) 0.0158(5) 0.0014(4) 0.0040(4) 0.0010(4)
C22 0.0154(5) 0.0110(5) 0.0134(5) -0.0007(4) 0.0035(4) -0.0017(4)
C23 0.0145(5) 0.0128(5) 0.0165(5) 0.0001(4) 0.0028(4) -0.0016(4)
C1S 0.0231(6) 0.0157(5) 0.0292(6) -0.0027(5) 0.0066(5) -0.0014(4)
C2S 0.0302(7) 0.0247(6) 0.0231(6) -0.0081(5) 0.0037(5) -0.0074(5)
Cl1 0.01753(13) 0.02101(14) 0.02962(16) 0.01017(12) 0.00451(11) 0.00648(10)
N1 0.0119(4) 0.0138(4) 0.0156(4) 0.0002(3) 0.0035(3) -0.0004(3)
N2 0.0172(4) 0.0095(4) 0.0190(4) 0.0003(3) 0.0038(3) -0.0030(3)
O1 0.0192(4) 0.0113(4) 0.0153(4) -0.0013(3) 0.0018(3) -0.0026(3)
O2 0.0173(4) 0.0184(4) 0.0184(4) 0.0023(3) 0.0066(3) 0.0001(3)
O1S 0.0243(4) 0.0100(4) 0.0198(4) -0.0011(3) 0.0039(3) -0.0007(3)
S1S 0.02216(14) 0.00925(12) 0.02232(14) -0.00090(10) 0.00597(11) -0.00403(10)

loop_
_atom_type_symbol
_atom_type_description
_atom_type_scat_dispersion_real
_atom_type_scat_dispersion_imag
_atom_type_scat_source
C C 0.0033 0.0016 'International Tables Vol C Tables 4.2.6.8 and 6.1.1.4'
H H 0.0000 0.0000 'International Tables Vol C Tables 4.2.6.8 and 6.1.1.4'
N N 0.0061 0.0033 'International Tables Vol C Tables 4.2.6.8 and 6.1.1.4'
O O 0.0106 0.0060 'International Tables Vol C Tables 4.2.6.8 and 6.1.1.4'
Cl Cl 0.1484 0.1585 'International Tables Vol C Tables 4.2.6.8 and 6.1.1.4'
S S 0.1246 0.1234 'International Tables Vol C Tables 4.2.6.8 and 6.1.1.4'

loop_
_geom_angle_atom_site_label_1
_geom_angle_atom_site_label_2
_geom_angle_atom_site_label_3
_geom_angle
O1 C1 C16 112.18(9)
O1 C1 C2 109.09(9)
C16 C1 C2 114.01(9)
O1 C1 C8 110.50(9)
C16 C1 C8 109.22(9)
C2 C1 C8 101.32(9)
C3 C2 C7 119.70(10)
C3 C2 C1 131.19(10)
C7 C2 C1 109.08(10)
C2 C3 C4 118.88(11)
C5 C4 C3 120.38(11)
C4 C5 C6 121.31(11)
C7 C6 C5 117.25(11)
C6 C7 C2 122.48(11)
C6 C7 N1 127.48(10)
C2 C7 N1 109.98(10)
O2 C8 N1 125.66(10)
O2 C8 C1 125.97(10)
N1 C8 C1 108.37(9)
N1 C9 C10 112.87(9)
C15 C10 C11 119.26(12)
C15 C10 C9 119.86(10)
C11 C10 C9 120.88(11)
C10 C11 C12 119.97(12)
C13 C12 C11 120.45(12)
C12 C13 C14 119.72(13)
C15 C14 C13 119.93(13)
C14 C15 C10 120.65(12)
C23 C16 C17 106.24(10)
C23 C16 C1 127.53(10)
C17 C16 C1 126.21(10)
C18 C17 C22 118.89(10)
C18 C17 C16 134.39(10)
C22 C17 C16 106.58(9)
C19 C18 C17 119.09(10)
C18 C19 C20 120.03(10)
C21 C20 C19 123.22(10)
C21 C20 Cl1 118.76(9)
C19 C20 Cl1 118.00(9)
C20 C21 C22 115.97(10)
N2 C22 C21 129.17(10)
N2 C22 C17 108.00(10)
C21 C22 C17 122.79(10)
N2 C23 C16 110.49(10)
C8 N1 C7 111.00(9)
C8 N1 C9 124.37(10)
C7 N1 C9 124.57(10)
C23 N2 C22 108.64(9)
O1S S1S C1S 106.17(6)
O1S S1S C2S 104.03(6)
C1S S1S C2S 97.66(7)

loop_
_geom_bond_atom_site_label_1
_geom_bond_atom_site_label_2
_geom_bond_distance
C1 O1 1.4161(13)
C1 C16 1.5048(15)
C1 C2 1.5137(16)
C1 C8 1.5601(16)
C2 C3 1.3873(16)
C2 C7 1.3972(15)
C3 C4 1.3983(17)
C4 C5 1.3934(17)
C5 C6 1.3977(17)
C6 C7 1.3820(16)
C7 N1 1.4093(14)
C8 O2 1.2180(14)
C8 N1 1.3671(15)
C9 N1 1.4620(14)
C9 C10 1.5122(17)
C10 C15 1.3930(17)
C10 C11 1.3939(16)
C11 C12 1.3980(19)
C12 C13 1.384(2)
C13 C14 1.393(2)
C14 C15 1.3902(18)
C16 C23 1.3758(15)
C16 C17 1.4404(15)
C17 C18 1.4064(15)
C17 C22 1.4185(15)
C18 C19 1.3852(16)
C19 C20 1.4064(16)
C20 C21 1.3805(16)
C20 Cl1 1.7458(11)
C21 C22 1.3996(16)
C22 N2 1.3759(14)
C23 N2 1.3699(15)
C1S S1S 1.7863(13)
C2S S1S 1.7885(14)
O1S S1S 1.5191(9)

loop_
_geom_torsion_atom_site_label_1
_geom_torsion_atom_site_label_2
_geom_torsion_atom_site_label_3
_geom_torsion_atom_site_label_4
_geom_torsion
O1 C1 C2 C3 57.49(16)
C16 C1 C2 C3 -68.77(15)
C8 C1 C2 C3 174.05(12)
O1 C1 C2 C7 -120.36(10)
C16 C1 C2 C7 113.38(10)
C8 C1 C2 C7 -3.80(11)
C7 C2 C3 C4 -0.57(17)
C1 C2 C3 C4 -178.23(12)
C2 C3 C4 C5 0.14(19)
C3 C4 C5 C6 0.10(19)
C4 C5 C6 C7 0.09(18)
C5 C6 C7 C2 -0.53(17)
C5 C6 C7 N1 176.40(11)
C3 C2 C7 C6 0.79(17)
C1 C2 C7 C6 178.93(10)
C3 C2 C7 N1 -176.62(10)
C1 C2 C7 N1 1.51(12)
O1 C1 C8 O2 -59.56(15)
C16 C1 C8 O2 64.30(14)
C2 C1 C8 O2 -175.08(11)
O1 C1 C8 N1 120.46(10)
C16 C1 C8 N1 -115.69(10)
C2 C1 C8 N1 4.93(11)
N1 C9 C10 C15 -63.72(14)
N1 C9 C10 C11 116.34(12)
C15 C10 C11 C12 0.39(18)
C9 C10 C11 C12 -179.67(11)
C10 C11 C12 C13 0.71(19)
C11 C12 C13 C14 -1.0(2)
C12 C13 C14 C15 0.3(2)
C13 C14 C15 C10 0.8(2)
C11 C10 C15 C14 -1.16(18)
C9 C10 C15 C14 178.89(11)
O1 C1 C16 C23 131.04(12)
C2 C1 C16 C23 -104.34(13)
C8 C1 C16 C23 8.18(16)
O1 C1 C16 C17 -47.26(15)
C2 C1 C16 C17 77.37(14)
C8 C1 C16 C17 -170.12(10)
C23 C16 C17 C18 -174.47(12)
C1 C16 C17 C18 4.1(2)
C23 C16 C17 C22 0.92(12)
C1 C16 C17 C22 179.52(10)
C22 C17 C18 C19 0.78(16)
C16 C17 C18 C19 175.74(12)
C17 C18 C19 C20 -0.01(17)
C18 C19 C20 C21 -0.51(18)
C18 C19 C20 Cl1 -179.20(9)
C19 C20 C21 C22 0.19(17)
Cl1 C20 C21 C22 178.87(8)
C20 C21 C22 N2 -176.60(11)
C20 C21 C22 C17 0.64(16)
C18 C17 C22 N2 176.61(10)
C16 C17 C22 N2 0.37(12)
C18 C17 C22 C21 -1.13(17)
C16 C17 C22 C21 -177.38(10)
C17 C16 C23 N2 -1.92(13)
C1 C16 C23 N2 179.52(10)
O2 C8 N1 C7 175.61(11)
C1 C8 N1 C7 -4.41(12)
O2 C8 N1 C9 -1.55(18)
C1 C8 N1 C9 178.44(10)
C6 C7 N1 C8 -175.33(11)
C2 C7 N1 C8 1.92(13)
C6 C7 N1 C9 1.82(18)
C2 C7 N1 C9 179.07(10)
C10 C9 N1 C8 100.71(13)
C10 C9 N1 C7 -76.07(14)
C16 C23 N2 C22 2.20(13)
C21 C22 N2 C23 176.01(11)
C17 C22 N2 C23 -1.54(12)
